data_7057752
loop_
_publ_author_name
'Ramezanpour, Sorour'
'Rezaei, Mohammad Nasim'
'Vaezghaemi, Aref'
'Rominger, Frank'

_publ_section_title
;
 Facile synthesis of novel 3,4,5-trisubstituted-1,2,4-triazin-6(1H)-ones
 via a sequential Ugi--Smiles type/nucleophilic substitution/cyclization
 reaction
;
_journal_issue 21
_journal_name_full 'New Journal of Chemistry'
_journal_page_first 17533
_journal_paper_doi 10.1039/C8NJ03949F
_journal_volume 42
_journal_year 2018
_chemical_formula_sum 'C20 H17 N5 O6 S'
_chemical_formula_weight 455.45
_space_group_crystal_system orthorhombic
_space_group_IT_number 56
_space_group_name_Hall '-P 2ab 2ac'
_space_group_name_H-M_alt 'P c c n'
_symmetry_space_group_name_Hall '-P 2ab 2ac'
_symmetry_space_group_name_H-M 'P c c n'
_atom_sites_solution_hydrogens mixed
_audit_creation_method SHELXL-2016/6
_audit_update_record
;
2018-04-11 deposited with the CCDC.
2018-09-17 downloaded from the CCDC.
;
_cell_angle_alpha 90
_cell_angle_beta 90
_cell_angle_gamma 90
_cell_formula_units_Z 8
_cell_length_a 17.4290(4)
_cell_length_b 14.9664(4)
_cell_length_c 15.2497(4)
_cell_measurement_reflns_used 22792
_cell_measurement_temperature 100(2)
_cell_measurement_theta_max 77.39
_cell_measurement_theta_min 4.85
_cell_volume 3977.87(17)
_computing_cell_refinement 'STOE X-AREA'
_computing_data_collection 'STOE X-AREA'
_computing_data_reduction 'STOE X-RED'
_computing_molecular_graphics 'Bruker SHELXTL'
_computing_publication_material 'Bruker SHELXTL'
_computing_structure_refinement 'SHELXL-2016/6 (Sheldrick, 2016)'
_computing_structure_solution 'SHELXT-2014 (Sheldrick 2014)'
_diffrn_ambient_temperature 100(2)
_diffrn_detector_area_resol_mean 5.81
_diffrn_measured_fraction_theta_full 0.991
_diffrn_measured_fraction_theta_max 0.969
_diffrn_measurement_device_type 'STOE Stadivari'
_diffrn_measurement_method 'rotation method'
_diffrn_radiation_type CuK\a
_diffrn_radiation_wavelength 1.54178
_diffrn_reflns_av_R_equivalents 0.0372
_diffrn_reflns_av_unetI/netI 0.0290
_diffrn_reflns_Laue_measured_fraction_full 0.991
_diffrn_reflns_Laue_measured_fraction_max 0.969
_diffrn_reflns_limit_h_max 17
_diffrn_reflns_limit_h_min -21
_diffrn_reflns_limit_k_max 14
_diffrn_reflns_limit_k_min -18
_diffrn_reflns_limit_l_max 12
_diffrn_reflns_limit_l_min -18
_diffrn_reflns_number 16394
_diffrn_reflns_point_group_measured_fraction_full 0.991
_diffrn_reflns_point_group_measured_fraction_max 0.969
_diffrn_reflns_theta_full 67.679
_diffrn_reflns_theta_max 76.628
_diffrn_reflns_theta_min 4.856
_diffrn_source 'Genix3D Cu HF'
_exptl_absorpt_coefficient_mu 1.904
_exptl_absorpt_correction_T_max 1.499
_exptl_absorpt_correction_T_min 0.720
_exptl_absorpt_correction_type multi-scan
_exptl_crystal_colour colourless
_exptl_crystal_density_diffrn 1.521
_exptl_crystal_description 'little rod'
_exptl_crystal_F_000 1888
_exptl_crystal_size_max 0.130
_exptl_crystal_size_mid 0.120
_exptl_crystal_size_min 0.050
_refine_diff_density_max 0.285
_refine_diff_density_min -0.354
_refine_diff_density_rms 0.047
_refine_ls_extinction_method none
_refine_ls_goodness_of_fit_ref 1.043
_refine_ls_hydrogen_treatment mixed
_refine_ls_matrix_type full
_refine_ls_number_parameters 347
_refine_ls_number_reflns 4055
_refine_ls_number_restraints 481
_refine_ls_restrained_S_all 0.990
_refine_ls_R_factor_all 0.0496
_refine_ls_R_factor_gt 0.0367
_refine_ls_shift/su_max 0.001
_refine_ls_shift/su_mean 0.000
_refine_ls_structure_factor_coef Fsqd
_refine_ls_weighting_details 'w=1/[\s^2^(Fo^2^)+(0.0443P)^2^+1.8895P] where P=(Fo^2^+2Fc^2^)/3'
_refine_ls_weighting_scheme calc
_refine_ls_wR_factor_gt 0.0901
_refine_ls_wR_factor_ref 0.0974
_reflns_Friedel_coverage 0.000
_reflns_number_gt 3261
_reflns_number_total 4055
_reflns_threshold_expression 'I > 2\s(I)'
_cod_data_source_file c8nj03949f2.cif
_cod_data_source_block sba152
_cod_depositor_comments 'Adding full bibliography for 7057752--7057754.cif.'
_cod_original_cell_volume 3977.88(17)
_cod_database_code 7057752
_shelx_shelxl_version_number 2016/6
_shelx_space_group_comment
; 
The symmetry employed for this shelxl refinement is uniquely defined 
by the following loop, which should always be used as a source of 
symmetry information in preference to the above space-group names. 
They are only intended as comments. 
;
_shelx_estimated_absorpt_t_min 0.790
_shelx_estimated_absorpt_t_max 0.911
_exptl_absorpt_special_details 'STOE X-AREA Laue Analyzer'

loop_
_space_group_symop_operation_xyz
'x, y, z'
'-x+1/2, -y+1/2, z'
'-x, y+1/2, -z+1/2'
'x+1/2, -y, -z+1/2'
'-x, -y, -z'
'x-1/2, y-1/2, -z'
'x, -y-1/2, z-1/2'
'-x-1/2, y, z-1/2'

loop_
_atom_site_label
_atom_site_type_symbol
_atom_site_fract_x
_atom_site_fract_y
_atom_site_fract_z
_atom_site_U_iso_or_equiv
_atom_site_adp_type
_atom_site_occupancy
_atom_site_site_symmetry_order
_atom_site_calc_flag
_atom_site_refinement_flags_posn
_atom_site_refinement_flags_adp
_atom_site_refinement_flags_occupancy
_atom_site_disorder_assembly
_atom_site_disorder_group
C1 C 0.67080(9) 0.58482(11) 0.71957(11) 0.0243(4) Uani 1 1 d . . . . .
N2 N 0.66643(8) 0.58728(9) 0.63080(9) 0.0243(3) Uani 1 1 d . . . . .
C3 C 0.73673(9) 0.59655(11) 0.57908(11) 0.0236(3) Uani 1 1 d . . . . .
H3 H 0.723591 0.628733 0.523606 0.028 Uiso 1 1 calc R U . . .
O4 O 0.84450(6) 0.69557(8) 0.59023(8) 0.0262(3) Uani 1 1 d . . . . .
C4 C 0.79430(9) 0.65276(10) 0.62905(11) 0.0221(3) Uani 1 1 d . . . . .
N5 N 0.78835(8) 0.65097(9) 0.71598(10) 0.0240(3) Uani 1 1 d . . . . .
H5 H 0.8219(12) 0.6793(14) 0.7454(14) 0.032(5) Uiso 1 1 d . . . . .
N6 N 0.73006(8) 0.60991(9) 0.76508(9) 0.0253(3) Uani 1 1 d . . . . .
S1 S 0.57608(2) 0.69961(3) 0.85885(3) 0.02592(13) Uani 1 1 d . . . . .
O11 O 0.58178(7) 0.74281(8) 0.77492(8) 0.0289(3) Uani 1 1 d . . . . .
O12 O 0.51682(7) 0.72597(9) 0.91822(9) 0.0348(3) Uani 1 1 d . . . . .
N7 N 0.65721(9) 0.71418(10) 0.90774(11) 0.0279(3) Uani 1 1 d . . . . .
H7A H 0.6561(13) 0.7020(15) 0.9636(17) 0.038(6) Uiso 1 1 d . . . . .
H7B H 0.6928(14) 0.6889(15) 0.8767(16) 0.039(6) Uiso 1 1 d . . . . .
C11 C 0.60642(9) 0.54191(12) 0.76958(12) 0.0263(4) Uani 1 1 d . . . . .
C12 C 0.56455(9) 0.58413(12) 0.83609(12) 0.0265(4) Uani 1 1 d . . . . .
C13 C 0.50922(10) 0.53733(13) 0.88360(13) 0.0314(4) Uani 1 1 d . . . . .
H13 H 0.481675 0.566256 0.929250 0.038 Uiso 1 1 calc R U . . .
C14 C 0.49457(10) 0.44882(14) 0.86409(13) 0.0359(5) Uani 1 1 d . . . . .
H14 H 0.457142 0.416757 0.896665 0.043 Uiso 1 1 calc R U . . .
C15 C 0.53417(11) 0.40684(13) 0.79741(14) 0.0367(4) Uani 1 1 d . . . . .
H15 H 0.523450 0.346204 0.783653 0.044 Uiso 1 1 calc R U . . .
C16 C 0.58971(10) 0.45312(12) 0.75037(13) 0.0329(4) Uani 1 1 d . . . . .
H16 H 0.616618 0.423753 0.704490 0.040 Uiso 1 1 calc R U . . .
C20 C 0.59369(10) 0.58918(13) 0.58186(12) 0.0301(4) Uani 1 1 d D U . . .
H20A H 0.581221 0.652031 0.567483 0.036 Uiso 1 1 calc R U . A 1
H20B H 0.552383 0.566155 0.620273 0.036 Uiso 1 1 calc R U . A 1
C21 C 0.5942(7) 0.5361(4) 0.4990(4) 0.0233(15) Uani 0.575(11) 1 d D U P B 1
O22 O 0.5996(4) 0.4455(4) 0.5124(4) 0.0324(13) Uani 0.575(11) 1 d D U P B 1
C23 C 0.5992(11) 0.4104(8) 0.4202(8) 0.033(2) Uani 0.575(11) 1 d D U P B 1
H23 H 0.598261 0.349534 0.402546 0.039 Uiso 0.575(11) 1 calc R U P B 1
C24 C 0.6004(11) 0.4803(8) 0.3690(8) 0.0380(19) Uani 0.575(11) 1 d D U P B 1
H24 H 0.607741 0.477760 0.307347 0.046 Uiso 0.575(11) 1 calc R U P B 1
C25 C 0.5903(5) 0.5542(6) 0.4133(6) 0.0336(15) Uani 0.575(11) 1 d D U P B 1
H25 H 0.581698 0.611556 0.388495 0.040 Uiso 0.575(11) 1 calc R U P B 1
C21B C 0.5943(9) 0.5145(6) 0.5151(6) 0.023(2) Uani 0.425(11) 1 d D U P B 2
O22B O 0.6099(5) 0.5466(6) 0.4318(5) 0.0342(18) Uani 0.425(11) 1 d D U P B 2
C23B C 0.5995(16) 0.4608(10) 0.3779(12) 0.043(3) Uani 0.425(11) 1 d D U P B 2
H23B H 0.596255 0.455251 0.315986 0.052 Uiso 0.425(11) 1 calc R U P B 2
C24B C 0.5961(17) 0.3976(13) 0.4361(12) 0.043(3) Uani 0.425(11) 1 d D U P B 2
H24B H 0.602444 0.336199 0.421857 0.051 Uiso 0.425(11) 1 calc R U P B 2
C25B C 0.5837(8) 0.4247(9) 0.5135(11) 0.041(2) Uani 0.425(11) 1 d D U P B 2
H25B H 0.569536 0.388480 0.561960 0.049 Uiso 0.425(11) 1 calc R U P B 2
C31 C 0.77115(9) 0.50627(11) 0.55459(12) 0.0253(4) Uani 1 1 d . . . . .
C32 C 0.79158(10) 0.44668(12) 0.61999(13) 0.0307(4) Uani 1 1 d . . . . .
H32 H 0.787819 0.462855 0.680076 0.037 Uiso 1 1 calc R U . . .
C33 C 0.81760(10) 0.36298(12) 0.59560(15) 0.0368(5) Uani 1 1 d . . . . .
C34 C 0.82482(11) 0.33697(13) 0.50953(16) 0.0434(5) Uani 1 1 d . . . . .
H34 H 0.842283 0.278689 0.495007 0.052 Uiso 1 1 calc R U . . .
C35 C 0.80617(12) 0.39732(14) 0.44494(15) 0.0422(5) Uani 1 1 d . . . . .
H35 H 0.811580 0.381202 0.385005 0.051 Uiso 1 1 calc R U . . .
C36 C 0.77949(10) 0.48164(13) 0.46711(13) 0.0325(4) Uani 1 1 d . . . . .
H36 H 0.766788 0.522994 0.422138 0.039 Uiso 1 1 calc R U . . .
N37 N 0.83628(11) 0.29879(11) 0.66492(16) 0.0521(5) Uani 1 1 d . . . . .
O31 O 0.84183(9) 0.22012(9) 0.64477(14) 0.0578(5) Uani 1 1 d . . . . .
O32 O 0.84387(16) 0.32580(12) 0.73920(15) 0.0945(8) Uani 1 1 d . . . . .

loop_
_atom_site_aniso_label
_atom_site_aniso_U_11
_atom_site_aniso_U_22
_atom_site_aniso_U_33
_atom_site_aniso_U_23
_atom_site_aniso_U_13
_atom_site_aniso_U_12
C1 0.0233(8) 0.0204(8) 0.0293(9) 0.0005(7) 0.0030(7) 0.0020(6)
N2 0.0181(6) 0.0257(7) 0.0292(8) -0.0010(6) 0.0010(6) 0.0000(5)
C3 0.0221(8) 0.0220(8) 0.0265(8) 0.0002(7) 0.0011(7) 0.0002(6)
O4 0.0249(6) 0.0250(6) 0.0287(6) 0.0007(5) 0.0022(5) -0.0032(5)
C4 0.0209(8) 0.0172(8) 0.0282(9) 0.0000(7) 0.0009(7) 0.0036(6)
N5 0.0217(7) 0.0235(7) 0.0266(8) -0.0010(6) 0.0014(6) -0.0035(6)
N6 0.0225(7) 0.0252(7) 0.0280(8) 0.0015(6) 0.0036(6) -0.0028(5)
S1 0.0214(2) 0.0283(2) 0.0281(2) 0.00305(17) 0.00252(16) 0.00127(16)
O11 0.0268(6) 0.0291(6) 0.0308(6) 0.0060(5) 0.0000(5) 0.0005(5)
O12 0.0266(6) 0.0388(7) 0.0390(7) 0.0007(6) 0.0081(6) 0.0039(5)
N7 0.0259(8) 0.0301(8) 0.0276(9) -0.0001(7) 0.0014(7) 0.0009(6)
C11 0.0217(8) 0.0274(9) 0.0299(9) 0.0042(7) -0.0011(7) -0.0026(7)
C12 0.0212(8) 0.0300(9) 0.0283(9) 0.0048(7) -0.0020(7) -0.0022(7)
C13 0.0218(8) 0.0409(10) 0.0315(9) 0.0084(8) 0.0000(7) -0.0033(7)
C14 0.0258(9) 0.0424(11) 0.0397(11) 0.0137(9) -0.0017(8) -0.0110(8)
C15 0.0350(10) 0.0301(10) 0.0451(12) 0.0058(8) -0.0074(9) -0.0107(8)
C16 0.0307(9) 0.0300(9) 0.0381(10) 0.0014(8) -0.0007(8) -0.0039(7)
C20 0.0211(8) 0.0356(10) 0.0336(9) 0.0013(8) -0.0012(7) 0.0011(7)
C21 0.0212(19) 0.019(3) 0.030(3) 0.010(2) -0.003(3) -0.003(2)
O22 0.031(3) 0.022(3) 0.0444(18) 0.0129(17) -0.0054(17) -0.0026(18)
C23 0.031(3) 0.024(4) 0.043(4) 0.003(3) 0.000(3) 0.001(3)
C24 0.052(3) 0.028(4) 0.034(3) 0.007(3) 0.002(2) 0.005(4)
C25 0.042(4) 0.029(2) 0.030(3) 0.007(2) -0.007(2) -0.001(2)
C21B 0.016(2) 0.033(5) 0.021(3) 0.015(3) 0.000(2) -0.003(4)
O22B 0.045(4) 0.034(3) 0.023(3) 0.003(2) 0.000(3) -0.004(3)
C23B 0.067(5) 0.023(6) 0.039(5) -0.006(4) -0.006(5) 0.007(5)
C24B 0.035(6) 0.028(4) 0.066(6) 0.010(4) -0.017(6) 0.003(4)
C25B 0.023(4) 0.033(5) 0.067(4) 0.023(3) -0.005(3) -0.005(3)
C31 0.0185(8) 0.0220(8) 0.0354(9) -0.0040(7) 0.0020(7) -0.0030(6)
C32 0.0279(9) 0.0219(8) 0.0423(10) -0.0044(8) -0.0052(8) -0.0006(7)
C33 0.0269(9) 0.0218(9) 0.0617(13) -0.0013(9) -0.0062(9) -0.0009(7)
C34 0.0323(10) 0.0278(10) 0.0700(15) -0.0179(10) 0.0099(10) -0.0006(8)
C35 0.0422(11) 0.0345(11) 0.0498(12) -0.0145(9) 0.0171(10) -0.0068(9)
C36 0.0293(9) 0.0296(9) 0.0385(10) -0.0057(8) 0.0085(8) -0.0067(7)
N37 0.0521(11) 0.0234(9) 0.0810(15) -0.0016(9) -0.0213(10) 0.0039(8)
O31 0.0497(9) 0.0189(7) 0.1049(15) -0.0006(8) -0.0062(9) 0.0060(6)
O32 0.172(2) 0.0308(9) 0.0807(14) 0.0024(9) -0.0653(16) 0.0158(11)

loop_
_atom_type_symbol
_atom_type_description
_atom_type_scat_dispersion_real
_atom_type_scat_dispersion_imag
_atom_type_scat_source
C C 0.0181 0.0091 'International Tables Vol C Tables 4.2.6.8 and 6.1.1.4'
H H 0.0000 0.0000 'International Tables Vol C Tables 4.2.6.8 and 6.1.1.4'
N N 0.0311 0.0180 'International Tables Vol C Tables 4.2.6.8 and 6.1.1.4'
O O 0.0492 0.0322 'International Tables Vol C Tables 4.2.6.8 and 6.1.1.4'
S S 0.3331 0.5567 'International Tables Vol C Tables 4.2.6.8 and 6.1.1.4'

loop_
_geom_angle_atom_site_label_1
_geom_angle_atom_site_label_2
_geom_angle_atom_site_label_3
_geom_angle
N6 C1 N2 124.73(15)
N6 C1 C11 116.51(15)
N2 C1 C11 118.47(15)
C1 N2 C3 119.56(13)
C1 N2 C20 123.72(14)
C3 N2 C20 116.50(14)
N2 C3 C4 109.64(13)
N2 C3 C31 112.17(13)
C4 C3 C31 110.77(13)
N2 C3 H3 108.0
C4 C3 H3 108.0
C31 C3 H3 108.0
O4 C4 N5 122.89(15)
O4 C4 C3 121.07(15)
N5 C4 C3 116.01(14)
C4 N5 N6 126.65(15)
C4 N5 H5 117.5(14)
N6 N5 H5 115.8(14)
C1 N6 N5 114.63(14)
O12 S1 O11 119.34(8)
O12 S1 N7 107.65(9)
O11 S1 N7 106.86(8)
O12 S1 C12 108.12(8)
O11 S1 C12 105.78(8)
N7 S1 C12 108.74(8)
S1 N7 H7A 113.9(15)
S1 N7 H7B 108.4(15)
H7A N7 H7B 117(2)
C16 C11 C12 118.32(16)
C16 C11 C1 117.26(16)
C12 C11 C1 124.37(16)
C13 C12 C11 120.66(17)
C13 C12 S1 117.76(14)
C11 C12 S1 121.49(13)
C14 C13 C12 119.83(18)
C14 C13 H13 120.1
C12 C13 H13 120.1
C15 C14 C13 120.17(17)
C15 C14 H14 119.9
C13 C14 H14 119.9
C14 C15 C16 120.12(18)
C14 C15 H15 119.9
C16 C15 H15 119.9
C15 C16 C11 120.86(18)
C15 C16 H16 119.6
C11 C16 H16 119.6
N2 C20 C21 114.5(5)
N2 C20 C21B 108.7(6)
N2 C20 H20A 108.6
C21 C20 H20A 108.6
N2 C20 H20B 108.6
C21 C20 H20B 108.6
H20A C20 H20B 107.6
C25 C21 O22 110.5(6)
C25 C21 C20 136.0(6)
O22 C21 C20 113.5(5)
C21 O22 C23 101.8(7)
C24 C23 O22 106.2(11)
C24 C23 H23 126.9
O22 C23 H23 126.9
C23 C24 C25 111.6(12)
C23 C24 H24 124.2
C25 C24 H24 124.2
C24 C25 C21 109.0(8)
C24 C25 H25 125.5
C21 C25 H25 125.5
C25B C21B O22B 110.7(8)
C25B C21B C20 138.0(10)
O22B C21B C20 111.3(7)
C21B O22B C23B 100.2(9)
C24B C23B O22B 104.5(16)
C24B C23B H23B 127.8
O22B C23B H23B 127.8
C25B C24B C23B 114.2(18)
C25B C24B H24B 122.9
C23B C24B H24B 122.9
C24B C25B C21B 108.2(12)
C24B C25B H25B 125.9
C21B C25B H25B 125.9
C32 C31 C36 119.54(16)
C32 C31 C3 119.71(16)
C36 C31 C3 120.70(16)
C33 C32 C31 118.30(19)
C33 C32 H32 120.9
C31 C32 H32 120.9
C34 C33 C32 122.9(2)
C34 C33 N37 118.87(18)
C32 C33 N37 118.2(2)
C33 C34 C35 118.43(18)
C33 C34 H34 120.8
C35 C34 H34 120.8
C34 C35 C36 120.2(2)
C34 C35 H35 119.9
C36 C35 H35 119.9
C35 C36 C31 120.65(19)
C35 C36 H36 119.7
C31 C36 H36 119.7
O32 N37 O31 123.3(2)
O32 N37 C33 118.73(17)
O31 N37 C33 117.9(2)

loop_
_geom_bond_atom_site_label_1
_geom_bond_atom_site_label_2
_geom_bond_distance
C1 N6 1.300(2)
C1 N2 1.356(2)
C1 C11 1.501(2)
N2 C3 1.464(2)
N2 C20 1.471(2)
C3 C4 1.515(2)
C3 C31 1.525(2)
C3 H3 1.0000
O4 C4 1.235(2)
C4 N5 1.330(2)
N5 N6 1.4038(19)
N5 H5 0.85(2)
S1 O12 1.4290(13)
S1 O11 1.4373(13)
S1 N7 1.6134(15)
S1 C12 1.7742(19)
N7 H7A 0.87(3)
N7 H7B 0.87(3)
C11 C16 1.392(3)
C11 C12 1.400(3)
C12 C13 1.395(2)
C13 C14 1.382(3)
C13 H13 0.9500
C14 C15 1.380(3)
C14 H14 0.9500
C15 C16 1.390(3)
C15 H15 0.9500
C16 H16 0.9500
C20 C21 1.493(7)
C20 C21B 1.512(9)
C20 H20A 0.9900
C20 H20B 0.9900
C21 C25 1.336(9)
C21 O22 1.374(6)
O22 C23 1.502(12)
C23 C24 1.304(8)
C23 H23 0.9500
C24 C25 1.308(15)
C24 H24 0.9500
C25 H25 0.9500
C21B C25B 1.357(11)
C21B O22B 1.385(9)
O22B C23B 1.535(16)
C23B C24B 1.299(11)
C23B H23B 0.9500
C24B C25B 1.266(19)
C24B H24B 0.9500
C25B H25B 0.9500
C31 C32 1.384(3)
C31 C36 1.392(3)
C32 C33 1.383(3)
C32 H32 0.9500
C33 C34 1.375(3)
C33 N37 1.465(3)
C34 C35 1.375(3)
C34 H34 0.9500
C35 C36 1.387(3)
C35 H35 0.9500
C36 H36 0.9500
N37 O32 1.210(3)
N37 O31 1.221(2)

loop_
_geom_torsion_atom_site_label_1
_geom_torsion_atom_site_label_2
_geom_torsion_atom_site_label_3
_geom_torsion_atom_site_label_4
_geom_torsion
N6 C1 N2 C3 16.4(2)
C11 C1 N2 C3 -157.19(15)
N6 C1 N2 C20 -157.97(16)
C11 C1 N2 C20 28.5(2)
C1 N2 C3 C4 -32.6(2)
C20 N2 C3 C4 142.10(15)
C1 N2 C3 C31 90.86(18)
C20 N2 C3 C31 -94.40(17)
N2 C3 C4 O4 -154.25(14)
C31 C3 C4 O4 81.43(19)
N2 C3 C4 N5 27.38(19)
C31 C3 C4 N5 -96.93(17)
O4 C4 N5 N6 174.85(14)
C3 C4 N5 N6 -6.8(2)
N2 C1 N6 N5 7.3(2)
C11 C1 N6 N5 -179.03(14)
C4 N5 N6 C1 -12.1(2)
N6 C1 C11 C16 -116.11(18)
N2 C1 C11 C16 58.0(2)
N6 C1 C11 C12 61.3(2)
N2 C1 C11 C12 -124.64(18)
C16 C11 C12 C13 2.0(3)
C1 C11 C12 C13 -175.38(16)
C16 C11 C12 S1 -174.56(13)
C1 C11 C12 S1 8.1(2)
O12 S1 C12 C13 -6.79(16)
O11 S1 C12 C13 -135.71(14)
N7 S1 C12 C13 109.82(15)
O12 S1 C12 C11 169.84(14)
O11 S1 C12 C11 40.92(16)
N7 S1 C12 C11 -73.55(16)
C11 C12 C13 C14 -1.0(3)
S1 C12 C13 C14 175.64(14)
C12 C13 C14 C15 -0.4(3)
C13 C14 C15 C16 0.9(3)
C14 C15 C16 C11 0.1(3)
C12 C11 C16 C15 -1.5(3)
C1 C11 C16 C15 176.01(17)
C1 N2 C20 C21 -142.4(4)
C3 N2 C20 C21 43.1(4)
C1 N2 C20 C21B -126.9(4)
C3 N2 C20 C21B 58.6(5)
N2 C20 C21 C25 -112.8(13)
N2 C20 C21 O22 67.5(9)
C25 C21 O22 C23 0.5(12)
C20 C21 O22 C23 -179.7(10)
C21 O22 C23 C24 5.2(15)
O22 C23 C24 C25 -9.2(18)
C23 C24 C25 C21 9.8(18)
O22 C21 C25 C24 -6.0(14)
C20 C21 C25 C24 174.3(14)
N2 C20 C21B C25B 77.9(19)
N2 C20 C21B O22B -102.2(9)
C25B C21B O22B C23B 5.0(16)
C20 C21B O22B C23B -174.9(13)
C21B O22B C23B C24B -12(2)
O22B C23B C24B C25B 16(3)
C23B C24B C25B C21B -13(3)
O22B C21B C25B C24B 4(2)
C20 C21B C25B C24B -176(2)
N2 C3 C31 C32 -58.4(2)
C4 C3 C31 C32 64.42(19)
N2 C3 C31 C36 119.01(17)
C4 C3 C31 C36 -118.13(17)
C36 C31 C32 C33 -2.0(2)
C3 C31 C32 C33 175.53(15)
C31 C32 C33 C34 0.8(3)
C31 C32 C33 N37 -177.61(16)
C32 C33 C34 C35 0.8(3)
N37 C33 C34 C35 179.14(18)
C33 C34 C35 C36 -1.1(3)
C34 C35 C36 C31 -0.1(3)
C32 C31 C36 C35 1.7(3)
C3 C31 C36 C35 -175.81(16)
C34 C33 N37 O32 166.4(2)
C32 C33 N37 O32 -15.2(3)
C34 C33 N37 O31 -15.1(3)
C32 C33 N37 O31 163.31(19)
